data_4300089
loop_
_publ_author_name
'Rodolphe Cl\'erac'
'F. Albert Cotton'
'Lee M. Daniels'
'Kim R. Dunbar'
'Carlos A. Murillo'
'Isabel Pascual'

_publ_section_title
;
Linear Trichromium Complexes with Direct Cr to Cr Contacts. 1. Compounds
with Cr3(dipyridylamide)42+ Cores
;
_journal_name_full 'Inorganic Chemistry'
_journal_page_first 748
_journal_page_last 751
_journal_paper_doi 10.1021/ic990793u
_journal_volume 39
_journal_year 2000
_chemical_compound_source synthesis
_chemical_formula_sum 'C46 H38 Cl2 Cr3 N12'
_chemical_formula_weight 985.78
_space_group_IT_number 33
_symmetry_cell_setting orthorhombic
_symmetry_space_group_name_Hall 'P 2c -2n'
_symmetry_space_group_name_H-M 'P n a 21'
_atom_sites_solution_hydrogens geom
_atom_sites_solution_primary direct
_atom_sites_solution_secondary difmap
_audit_creation_method SHELXL
_cell_angle_alpha 90.00
_cell_angle_beta 90.00
_cell_angle_gamma 90.00
_cell_formula_units_Z 8
_cell_length_a 18.634(5)
_cell_length_b 29.357(17)
_cell_length_c 16.142(3)
_cell_measurement_reflns_used 244
_cell_measurement_temperature 213(2)
_cell_measurement_theta_max 20.2
_cell_measurement_theta_min 4.7
_cell_volume 8830(6)
_computing_cell_refinement MADNES
_computing_data_collection MADNES
_computing_data_reduction PROCOR
_computing_molecular_graphics XP
_computing_publication_material CIFTAB
_computing_structure_refinement 'SHELXL-93 (Sheldrick, 1993)'
_computing_structure_solution 'SHELXS-86 (Sheldrick, 1990)'
_diffrn_ambient_temperature 213(2)
_diffrn_measurement_device 'Nonius FAST'
_diffrn_measurement_method 'Ellipsoid mask-fitting'
_diffrn_radiation_monochromator graphite
_diffrn_radiation_source 'fine-focus sealed tube'
_diffrn_radiation_type MoK\a
_diffrn_radiation_wavelength 0.71073
_diffrn_reflns_av_R_equivalents 0.0642
_diffrn_reflns_av_sigmaI/netI 0.0479
_diffrn_reflns_limit_h_max 20
_diffrn_reflns_limit_h_min -21
_diffrn_reflns_limit_k_max 34
_diffrn_reflns_limit_k_min -35
_diffrn_reflns_limit_l_max 19
_diffrn_reflns_limit_l_min -18
_diffrn_reflns_number 43255
_diffrn_reflns_theta_max 25.11
_diffrn_reflns_theta_min 2.17
_diffrn_standards_number 'None (area detector)'
_exptl_absorpt_coefficient_mu 0.895
_exptl_absorpt_correction_type none
_exptl_crystal_colour 'black green'
_exptl_crystal_density_diffrn 1.483
_exptl_crystal_density_meas ?
_exptl_crystal_description 'regular block'
_exptl_crystal_F_000 4032
_exptl_crystal_size_max 0.30
_exptl_crystal_size_mid 0.20
_exptl_crystal_size_min 0.20
_refine_diff_density_max 0.494
_refine_diff_density_min -0.467
_refine_diff_density_rms 0.086
_refine_ls_abs_structure_details 'Flack H D (1983), Acta Cryst. A39, 876-881'
_refine_ls_abs_structure_Flack -0.04(2)
_refine_ls_extinction_method none
_refine_ls_goodness_of_fit_all 1.137
_refine_ls_goodness_of_fit_obs 1.096
_refine_ls_matrix_type full
_refine_ls_number_parameters 1130
_refine_ls_number_reflns 13980
_refine_ls_number_restraints 1
_refine_ls_restrained_S_all 1.160
_refine_ls_restrained_S_obs 1.096
_refine_ls_R_factor_all 0.0702
_refine_ls_R_factor_obs 0.0536
_refine_ls_shift/esd_max -0.012
_refine_ls_shift/esd_mean 0.001
_refine_ls_structure_factor_coef Fsqd
_refine_ls_weighting_details 'w=1/[\s^2^(Fo^2^)+(0.0450P)^2^+22.5000P] where P=(Fo^2^+2Fc^2^)/3'
_refine_ls_weighting_scheme calc
_refine_ls_wR_factor_all 0.1366
_refine_ls_wR_factor_obs 0.1195
_reflns_number_observed 12133
_reflns_number_total 13996
_reflns_observed_criterion >2sigma(I)
_cod_depositor_comments
;
The following automatic conversions were performed:

'_exptl_absorpt_correction_type' value 'None' changed to 'none'
according to the built-in table from CIF Core dictionary named
'cif_core.dic' version 2.4.1 from 2010-06-29.

'_exptl_crystal_density_meas' value 'not measured' was changed to '?'
- the value is perceived as not measured.

Automatic conversion script
Id: cif_fix_values 3008 2015-01-20 13:52:24Z robertas 

The following automatic conversions were performed:

'_refine_ls_weighting_scheme' value 'calc
w=1/[\s^2^(Fo^2^)+(0.0450P)^2^+22.5000P] where P=(Fo^2^+2Fc^2^)/3'
was changed to 'calc'. New tag '_refine_ls_weighting_details' was
created. The value of the new tag was set to
'w=1/[\s^2^(Fo^2^)+(0.0450P)^2^+22.5000P] where P=(Fo^2^+2Fc^2^)/3'.

Automatic conversion script
Id: cif_fix_values 3143 2015-03-26 13:38:13Z robertas 
;
_cod_database_code 4300089

loop_
_symmetry_equiv_pos_as_xyz
'x, y, z'
'-x, -y, z+1/2'
'x+1/2, -y+1/2, z'
'-x+1/2, y+1/2, z+1/2'

loop_
_atom_site_aniso_label
_atom_site_aniso_U_11
_atom_site_aniso_U_22
_atom_site_aniso_U_33
_atom_site_aniso_U_23
_atom_site_aniso_U_13
_atom_site_aniso_U_12
Cr1 0.0212(6) 0.0235(5) 0.0236(4) -0.0015(4) -0.0023(5) 0.0035(4)
Cr2 0.0256(6) 0.0256(5) 0.0230(5) -0.0039(4) -0.0042(4) 0.0077(4)
Cr3 0.0272(6) 0.0219(5) 0.0272(5) -0.0017(4) -0.0011(4) -0.0008(4)
Cl1 0.0281(9) 0.0279(8) 0.0324(7) 0.0017(6) 0.0040(7) -0.0010(6)
Cl2 0.0432(12) 0.0319(9) 0.0465(9) 0.0019(7) 0.0017(8) -0.0111(7)
N1 0.022(3) 0.024(2) 0.025(2) 0.001(2) -0.006(2) -0.005(2)
N2 0.021(3) 0.025(3) 0.026(3) -0.002(2) -0.002(2) -0.002(2)
N3 0.023(3) 0.024(3) 0.031(3) -0.009(2) 0.002(2) 0.003(2)
N4 0.021(3) 0.027(3) 0.024(3) -0.001(2) -0.001(2) 0.002(2)
N5 0.025(3) 0.025(3) 0.021(2) -0.005(2) -0.008(2) 0.000(2)
N6 0.034(3) 0.023(3) 0.029(3) -0.005(2) -0.007(3) 0.004(2)
N7 0.017(3) 0.021(2) 0.036(3) -0.002(2) -0.002(2) 0.002(2)
N8 0.020(3) 0.026(3) 0.027(3) 0.001(2) -0.002(2) 0.004(2)
N9 0.030(3) 0.021(3) 0.030(3) 0.001(2) 0.000(2) 0.001(2)
N10 0.021(3) 0.025(3) 0.026(2) 0.003(2) -0.005(2) -0.001(2)
N11 0.027(3) 0.019(2) 0.024(2) -0.003(2) 0.001(2) -0.003(2)
N12 0.018(3) 0.037(3) 0.026(3) 0.001(2) 0.002(2) -0.004(2)
C1 0.032(4) 0.019(3) 0.031(3) -0.002(2) 0.000(3) 0.003(2)
C2 0.023(4) 0.028(3) 0.062(5) -0.001(3) -0.001(3) 0.002(3)
C3 0.033(4) 0.031(3) 0.044(4) -0.002(3) -0.003(3) 0.011(3)
C4 0.026(4) 0.035(3) 0.037(3) -0.002(3) -0.007(3) 0.007(3)
C6 0.020(4) 0.026(3) 0.030(3) -0.010(3) -0.001(3) 0.002(2)
C7 0.026(4) 0.035(4) 0.032(3) 0.000(3) -0.009(3) 0.005(3)
C8 0.030(4) 0.050(4) 0.033(3) -0.008(3) -0.008(3) 0.008(3)
C9 0.032(5) 0.048(4) 0.049(4) -0.012(3) -0.007(3) -0.006(3)
C10 0.023(4) 0.030(3) 0.047(4) -0.009(3) -0.002(3) -0.008(3)
C11 0.050(5) 0.042(4) 0.029(3) 0.007(3) -0.007(3) -0.007(3)
C12 0.064(6) 0.055(5) 0.031(4) 0.012(3) -0.005(4) -0.024(4)
C13 0.057(6) 0.052(5) 0.023(3) -0.007(3) -0.005(3) 0.000(4)
C14 0.032(4) 0.044(4) 0.030(3) -0.010(3) 0.000(3) -0.003(3)
C15 0.011(3) 0.033(3) 0.026(3) -0.002(3) -0.002(2) 0.002(2)
C16 0.024(4) 0.030(3) 0.022(3) -0.004(2) -0.003(3) 0.003(3)
C17 0.033(4) 0.028(3) 0.039(4) -0.009(3) -0.001(3) 0.002(3)
C18 0.048(5) 0.034(4) 0.040(4) -0.018(3) -0.010(4) 0.011(3)
C19 0.055(5) 0.025(4) 0.053(4) -0.009(3) -0.020(4) 0.008(3)
C20 0.038(4) 0.029(3) 0.042(4) -0.003(3) -0.006(3) -0.002(3)
C21 0.024(4) 0.026(3) 0.039(3) -0.005(3) 0.006(3) -0.002(3)
C22 0.018(4) 0.030(3) 0.058(4) -0.008(3) 0.004(3) -0.004(3)
C23 0.024(4) 0.032(4) 0.055(4) -0.007(3) -0.008(3) 0.010(3)
C24 0.026(4) 0.025(3) 0.041(4) 0.001(3) 0.002(3) 0.009(3)
C25 0.027(4) 0.023(3) 0.026(3) -0.006(2) -0.005(3) 0.001(3)
C26 0.033(4) 0.013(3) 0.028(3) -0.005(2) -0.007(3) 0.007(2)
C27 0.030(4) 0.032(3) 0.032(3) 0.003(3) -0.007(3) 0.009(3)
C28 0.062(6) 0.040(4) 0.027(3) 0.000(3) -0.010(3) 0.016(4)
C29 0.054(5) 0.039(4) 0.029(3) 0.007(3) 0.005(3) 0.003(3)
C30 0.036(4) 0.035(4) 0.031(3) 0.004(3) -0.002(3) 0.003(3)
C31 0.031(4) 0.042(4) 0.035(3) 0.002(3) -0.007(3) -0.012(3)
C32 0.037(5) 0.045(4) 0.037(4) 0.003(3) -0.011(3) -0.019(3)
C33 0.041(5) 0.039(4) 0.030(3) -0.002(3) -0.010(3) -0.001(3)
C34 0.037(4) 0.035(4) 0.024(3) 0.000(3) 0.002(3) -0.002(3)
C35 0.034(4) 0.016(3) 0.025(3) 0.003(2) 0.000(3) 0.006(3)
C36 0.028(4) 0.022(3) 0.020(3) 0.003(2) 0.001(3) 0.004(2)
C37 0.029(4) 0.037(4) 0.039(4) -0.006(3) 0.004(3) 0.008(3)
C38 0.028(4) 0.046(4) 0.048(4) -0.009(3) 0.011(3) 0.011(3)
C39 0.039(5) 0.046(4) 0.046(4) 0.000(3) 0.016(4) 0.001(3)
C40 0.036(5) 0.038(4) 0.034(3) -0.002(3) 0.009(3) -0.007(3)
Cr4 0.0255(6) 0.0227(4) 0.0257(4) 0.0023(4) -0.0019(5) -0.0022(4)
Cr5 0.0267(6) 0.0276(5) 0.0245(5) 0.0053(4) -0.0051(4) -0.0058(4)
Cr6 0.0269(6) 0.0258(5) 0.0251(5) 0.0009(4) -0.0041(4) -0.0014(4)
Cl3 0.0359(10) 0.0282(8) 0.0337(8) -0.0036(6) 0.0035(7) 0.0016(7)
Cl4 0.0414(11) 0.0326(8) 0.0389(9) -0.0030(7) -0.0022(8) 0.0111(7)
N13 0.037(4) 0.027(3) 0.026(3) -0.002(2) -0.002(2) -0.002(2)
N14 0.025(3) 0.025(3) 0.021(2) 0.004(2) 0.004(2) 0.001(2)
N15 0.037(4) 0.022(3) 0.031(3) 0.002(2) -0.008(2) 0.001(2)
N16 0.032(3) 0.017(2) 0.022(2) -0.005(2) -0.004(2) 0.000(2)
N17 0.026(3) 0.026(3) 0.028(3) 0.000(2) -0.004(2) 0.004(2)
N18 0.027(3) 0.027(3) 0.027(3) 0.003(2) -0.008(2) 0.002(2)
N19 0.021(3) 0.023(2) 0.029(3) 0.000(2) 0.000(2) -0.001(2)
N20 0.025(3) 0.025(3) 0.024(2) 0.001(2) 0.001(2) 0.007(2)
N21 0.029(3) 0.032(3) 0.026(3) 0.000(2) -0.002(2) 0.005(2)
N22 0.022(3) 0.027(3) 0.026(2) 0.003(2) 0.000(2) 0.001(2)
N23 0.026(3) 0.025(3) 0.025(3) -0.002(2) 0.000(2) 0.000(2)
N24 0.031(3) 0.023(3) 0.026(3) 0.000(2) -0.003(2) -0.001(2)
C41 0.056(5) 0.041(4) 0.028(3) -0.007(3) -0.012(3) 0.009(4)
C42 0.093(8) 0.059(5) 0.029(4) -0.011(4) -0.009(4) 0.012(5)
C43 0.082(7) 0.060(5) 0.019(3) 0.000(3) -0.008(4) 0.008(4)
C44 0.064(6) 0.037(4) 0.030(3) 0.003(3) -0.005(4) 0.006(4)
C45 0.032(4) 0.031(3) 0.023(3) 0.007(2) 0.003(3) 0.003(3)
C46 0.031(4) 0.027(3) 0.027(3) 0.001(3) -0.008(3) -0.003(3)
C47 0.047(5) 0.036(4) 0.030(3) 0.012(3) 0.000(3) -0.004(3)
C48 0.058(6) 0.033(4) 0.053(5) 0.018(3) -0.004(4) -0.014(4)
C49 0.054(5) 0.020(3) 0.059(5) 0.005(3) -0.013(4) -0.007(3)
C50 0.034(4) 0.024(3) 0.050(4) -0.004(3) -0.005(3) 0.004(3)
C51 0.031(4) 0.027(3) 0.043(4) 0.001(3) -0.013(3) -0.001(3)
C52 0.037(5) 0.028(3) 0.054(4) 0.004(3) -0.005(4) -0.008(3)
C53 0.029(4) 0.040(4) 0.044(4) -0.001(3) -0.003(3) -0.015(3)
C54 0.021(4) 0.039(4) 0.040(4) 0.001(3) -0.003(3) -0.009(3)
C55 0.020(4) 0.034(3) 0.026(3) 0.005(3) -0.005(3) 0.000(3)
C56 0.028(4) 0.031(3) 0.023(3) 0.008(3) -0.010(3) -0.003(3)
C57 0.047(5) 0.037(4) 0.045(4) -0.007(3) -0.026(4) 0.009(3)
C58 0.051(6) 0.069(6) 0.060(5) -0.014(4) -0.039(4) 0.005(4)
C59 0.033(5) 0.051(5) 0.053(4) 0.003(4) -0.025(4) 0.014(3)
C60 0.022(4) 0.039(4) 0.039(3) 0.007(3) 0.000(3) 0.006(3)
C61 0.020(4) 0.036(4) 0.037(3) -0.001(3) -0.005(3) -0.001(3)
C62 0.052(5) 0.037(4) 0.039(4) 0.003(3) -0.010(4) 0.015(3)
C63 0.051(5) 0.042(4) 0.029(3) 0.002(3) -0.020(3) 0.003(3)
C64 0.035(4) 0.042(4) 0.029(3) 0.004(3) -0.006(3) 0.005(3)
C65 0.028(4) 0.021(3) 0.020(3) -0.001(2) -0.006(3) -0.005(2)
C66 0.024(4) 0.025(3) 0.023(3) 0.004(2) -0.005(3) 0.003(3)
C67 0.030(4) 0.037(4) 0.036(3) 0.004(3) 0.001(3) -0.001(3)
C68 0.030(4) 0.049(4) 0.040(4) 0.011(3) 0.010(3) -0.012(3)
C69 0.031(5) 0.048(4) 0.048(4) 0.006(3) 0.007(3) 0.003(3)
C70 0.029(4) 0.044(4) 0.037(4) -0.001(3) 0.005(3) 0.007(3)
C71 0.030(4) 0.026(3) 0.029(3) 0.001(3) 0.004(3) 0.003(3)
C72 0.028(4) 0.033(4) 0.040(4) 0.005(3) 0.007(3) -0.002(3)
C73 0.035(4) 0.029(3) 0.042(4) 0.008(3) 0.000(3) -0.008(3)
C74 0.026(4) 0.032(3) 0.035(3) 0.003(3) 0.001(3) 0.000(3)
C75 0.023(4) 0.028(3) 0.027(3) 0.010(3) -0.005(3) 0.000(2)
C76 0.024(4) 0.028(3) 0.020(3) 0.005(2) -0.002(3) -0.003(3)
C77 0.023(4) 0.046(4) 0.029(3) 0.003(3) -0.007(3) -0.007(3)
C78 0.042(5) 0.054(5) 0.035(4) -0.002(3) -0.013(3) -0.007(4)
C79 0.052(5) 0.046(4) 0.027(3) -0.007(3) -0.005(3) -0.001(4)
C80 0.043(5) 0.028(3) 0.025(3) -0.008(3) -0.002(3) 0.002(3)
C81 0.078(8) 0.064(6) 0.102(9) 0.026(6) -0.031(7) -0.001(6)
C82 0.049(7) 0.099(8) 0.085(7) 0.012(6) -0.004(6) -0.011(6)
C83 0.057(7) 0.068(6) 0.097(8) -0.002(6) -0.007(6) -0.013(5)
C84 0.055(7) 0.071(6) 0.081(7) 0.019(6) -0.012(6) -0.014(5)
C85 0.083(9) 0.135(12) 0.059(6) 0.006(7) 0.013(6) -0.014(8)
C86 0.057(8) 0.132(12) 0.139(12) -0.062(10) -0.017(8) 0.034(8)
C87 0.043(6) 0.070(6) 0.065(5) 0.012(5) 0.012(4) 0.005(4)
C88 0.056(6) 0.034(4) 0.053(4) 0.006(3) -0.001(4) 0.007(4)
C89 0.039(5) 0.079(6) 0.057(5) 0.009(5) 0.001(4) -0.002(4)
C90 0.083(9) 0.095(8) 0.061(6) -0.005(6) 0.005(6) 0.034(7)
C91 0.132(11) 0.042(5) 0.082(7) -0.016(5) -0.034(8) 0.026(6)
C92 0.070(8) 0.060(6) 0.095(7) 0.024(5) -0.035(6) -0.026(5)

loop_
_atom_site_label
_atom_site_type_symbol
_atom_site_fract_x
_atom_site_fract_y
_atom_site_fract_z
_atom_site_U_iso_or_equiv
_atom_site_thermal_displace_type
_atom_site_occupancy
_atom_site_calc_flag
_atom_site_refinement_flags
_atom_site_disorder_group
Cr1 Cr 0.35850(5) 0.31727(3) 0.19159(6) 0.0228(2) Uani 1 d . .
Cr2 Cr 0.43141(6) 0.37594(3) 0.14954(6) 0.0247(2) Uani 1 d . .
Cr3 Cr 0.51148(6) 0.43556(3) 0.10418(6) 0.0254(2) Uani 1 d . .
Cl1 Cl 0.27923(9) 0.25084(5) 0.23359(9) 0.0295(3) Uani 1 d . .
Cl2 Cl 0.59243(10) 0.49845(6) 0.05268(11) 0.0405(4) Uani 1 d . .
N1 N 0.4538(3) 0.27739(15) 0.1946(3) 0.0234(11) Uani 1 d . .
N2 N 0.5171(3) 0.3450(2) 0.2006(3) 0.0239(11) Uani 1 d . .
N3 N 0.5800(3) 0.4123(2) 0.2002(3) 0.0261(11) Uani 1 d . .
N4 N 0.3759(3) 0.3428(2) 0.3128(3) 0.0241(11) Uani 1 d . .
N5 N 0.4146(3) 0.4107(2) 0.2566(3) 0.0240(11) Uani 1 d . .
N6 N 0.4560(3) 0.4759(2) 0.1928(3) 0.0289(12) Uani 1 d . .
N7 N 0.2746(3) 0.3650(2) 0.1794(3) 0.0249(11) Uani 1 d . .
N8 N 0.3480(3) 0.4079(2) 0.0955(3) 0.0245(11) Uani 1 d . .
N9 N 0.4299(3) 0.4455(2) 0.0143(3) 0.0268(12) Uani 1 d . .
N10 N 0.3482(3) 0.3014(2) 0.0645(3) 0.0238(11) Uani 1 d . .
N11 N 0.4519(3) 0.3428(2) 0.0410(3) 0.0233(11) Uani 1 d . .
N12 N 0.5547(3) 0.3846(2) 0.0267(3) 0.0271(12) Uani 1 d . .
C1 C 0.4518(4) 0.2321(2) 0.1840(4) 0.0272(13) Uani 1 d . .
H1 H 0.4068(4) 0.2178(2) 0.1808(4) 0.033 Uiso 1 calc R .
C2 C 0.5119(4) 0.2056(2) 0.1776(5) 0.038(2) Uani 1 d . .
H2 H 0.5080(4) 0.1739(2) 0.1715(5) 0.045 Uiso 1 calc R .
C3 C 0.5783(4) 0.2264(2) 0.1804(4) 0.036(2) Uani 1 d . .
H3 H 0.6203(4) 0.2091(2) 0.1741(4) 0.043 Uiso 1 calc R .
C4 C 0.5826(4) 0.2722(2) 0.1924(4) 0.0324(14) Uani 1 d . .
H4 H 0.6277(4) 0.2865(2) 0.1966(4) 0.039 Uiso 1 calc R .
C5 C 0.5182(3) 0.2985(2) 0.1985(4) 0.0264(13) Uiso 1 d . .
C6 C 0.5714(3) 0.3702(2) 0.2333(4) 0.0252(14) Uani 1 d . .
C7 C 0.6140(4) 0.3557(2) 0.3009(4) 0.0312(15) Uani 1 d . .
H7 H 0.6079(4) 0.3264(2) 0.3233(4) 0.037 Uiso 1 calc R .
C8 C 0.6648(4) 0.3849(2) 0.3338(4) 0.038(2) Uani 1 d . .
H8 H 0.6926(4) 0.3761(2) 0.3797(4) 0.045 Uiso 1 calc R .
C9 C 0.6737(4) 0.4270(3) 0.2982(5) 0.043(2) Uani 1 d . .
H9 H 0.7088(4) 0.4471(3) 0.3186(5) 0.051 Uiso 1 calc R .
C10 C 0.6314(4) 0.4397(2) 0.2330(4) 0.033(2) Uani 1 d . .
H10 H 0.6381(4) 0.4687(2) 0.2098(4) 0.040 Uiso 1 calc R .
C11 C 0.3637(4) 0.3155(2) 0.3786(4) 0.040(2) Uani 1 d . .
H11 H 0.3477(4) 0.2856(2) 0.3688(4) 0.048 Uiso 1 calc R .
C12 C 0.3737(5) 0.3290(3) 0.4587(4) 0.050(2) Uani 1 d . .
H12 H 0.3630(5) 0.3092(3) 0.5028(4) 0.060 Uiso 1 calc R .
C13 C 0.3995(4) 0.3721(3) 0.4738(4) 0.044(2) Uani 1 d . .
H13 H 0.4082(4) 0.3818(3) 0.5284(4) 0.053 Uiso 1 calc R .
C14 C 0.4124(4) 0.4008(2) 0.4081(4) 0.035(2) Uani 1 d . .
H14 H 0.4296(4) 0.4304(2) 0.4177(4) 0.042 Uiso 1 calc R .
C15 C 0.3999(3) 0.3858(2) 0.3265(4) 0.0233(13) Uani 1 d . .
C16 C 0.4175(3) 0.4575(2) 0.2569(4) 0.0253(14) Uani 1 d . .
C17 C 0.3811(4) 0.4863(2) 0.3117(4) 0.034(2) Uani 1 d . .
H17 H 0.3535(4) 0.4736(2) 0.3547(4) 0.040 Uiso 1 calc R .
C18 C 0.3850(4) 0.5318(2) 0.3038(4) 0.041(2) Uani 1 d . .
H18 H 0.3619(4) 0.5506(2) 0.3425(4) 0.049 Uiso 1 calc R .
C19 C 0.4230(4) 0.5513(2) 0.2387(5) 0.044(2) Uani 1 d . .
H19 H 0.4254(4) 0.5830(2) 0.2316(5) 0.053 Uiso 1 calc R .
C20 C 0.4572(4) 0.5216(2) 0.1849(4) 0.036(2) Uani 1 d . .
H20 H 0.4827(4) 0.5341(2) 0.1401(4) 0.043 Uiso 1 calc R .
C21 C 0.2135(3) 0.3586(2) 0.2216(4) 0.0295(14) Uani 1 d . .
H21 H 0.2109(3) 0.3342(2) 0.2590(4) 0.035 Uiso 1 calc R .
C22 C 0.1539(4) 0.3865(2) 0.2125(4) 0.035(2) Uani 1 d . .
H22 H 0.1112(4) 0.3804(2) 0.2415(4) 0.042 Uiso 1 calc R .
C23 C 0.1589(4) 0.4236(2) 0.1594(4) 0.037(2) Uani 1 d . .
H23 H 0.1192(4) 0.4428(2) 0.1513(4) 0.044 Uiso 1 calc R .
C24 C 0.2223(4) 0.4322(2) 0.1186(4) 0.0309(15) Uani 1 d . .
H24 H 0.2266(4) 0.4579(2) 0.0843(4) 0.037 Uiso 1 calc R .
C25 C 0.2812(3) 0.4022(2) 0.1287(4) 0.0256(13) Uani 1 d . .
C26 C 0.3605(4) 0.4314(2) 0.0236(4) 0.0245(14) Uani 1 d . .
C27 C 0.3114(4) 0.4371(2) -0.0418(4) 0.031(2) Uani 1 d . .
H27 H 0.2637(4) 0.4274(2) -0.0354(4) 0.037 Uiso 1 calc R .
C28 C 0.3327(5) 0.4567(2) -0.1146(4) 0.043(2) Uani 1 d . .
H28 H 0.2994(5) 0.4613(2) -0.1575(4) 0.052 Uiso 1 calc R .
C29 C 0.4040(4) 0.4700(2) -0.1250(4) 0.041(2) Uani 1 d . .
H29 H 0.4201(4) 0.4828(2) -0.1750(4) 0.049 Uiso 1 calc R .
C30 C 0.4495(4) 0.4636(2) -0.0594(4) 0.034(2) Uani 1 d . .
H30 H 0.4976(4) 0.4724(2) -0.0660(4) 0.041 Uiso 1 calc R .
C31 C 0.2913(4) 0.2775(2) 0.0354(4) 0.036(2) Uani 1 d . .
H31 H 0.2555(4) 0.2688(2) 0.0732(4) 0.043 Uiso 1 calc R .
C32 C 0.2829(4) 0.2654(2) -0.0460(4) 0.040(2) Uani 1 d . .
H32 H 0.2429(4) 0.2483(2) -0.0632(4) 0.048 Uiso 1 calc R .
C33 C 0.3346(4) 0.2788(2) -0.1020(4) 0.037(2) Uani 1 d . .
H33 H 0.3308(4) 0.2702(2) -0.1580(4) 0.044 Uiso 1 calc R .
C34 C 0.3918(4) 0.3048(2) -0.0759(4) 0.032(2) Uani 1 d . .
H34 H 0.4257(4) 0.3154(2) -0.1145(4) 0.038 Uiso 1 calc R .
C35 C 0.3996(4) 0.3155(2) 0.0083(4) 0.0250(14) Uani 1 d . .
C36 C 0.5182(3) 0.3462(2) 0.0056(3) 0.0233(13) Uani 1 d . .
C37 C 0.5505(4) 0.3131(2) -0.0441(4) 0.035(2) Uani 1 d . .
H37 H 0.5251(4) 0.2866(2) -0.0590(4) 0.042 Uiso 1 calc R .
C38 C 0.6192(4) 0.3195(2) -0.0711(5) 0.041(2) Uani 1 d . .
H38 H 0.6410(4) 0.2976(2) -0.1053(5) 0.049 Uiso 1 calc R .
C39 C 0.6567(4) 0.3579(2) -0.0484(4) 0.044(2) Uani 1 d . .
H39 H 0.7043(4) 0.3623(2) -0.0661(4) 0.053 Uiso 1 calc R .
C40 C 0.6237(4) 0.3892(2) 0.0000(4) 0.036(2) Uani 1 d . .
H40 H 0.6495(4) 0.4153(2) 0.0159(4) 0.043 Uiso 1 calc R .
Cr4 Cr 0.87897(5) 0.68829(3) 0.19177(6) 0.0246(2) Uani 1 d . .
Cr5 Cr 0.94835(6) 0.62795(3) 0.13285(6) 0.0263(2) Uani 1 d . .
Cr6 Cr 1.01693(6) 0.56970(3) 0.07562(6) 0.0259(2) Uani 1 d . .
Cl3 Cl 0.80283(9) 0.75243(5) 0.25014(9) 0.0326(4) Uani 1 d . .
Cl4 Cl 1.09410(10) 0.50660(5) 0.01394(10) 0.0376(4) Uani 1 d . .
N13 N 0.9071(3) 0.6587(2) 0.3067(3) 0.0301(12) Uani 1 d . .
N14 N 0.9361(3) 0.5914(2) 0.2389(3) 0.0234(11) Uani 1 d . .
N15 N 0.9669(3) 0.5278(2) 0.1651(3) 0.0298(12) Uani 1 d . .
N16 N 0.9771(3) 0.72553(14) 0.1906(3) 0.0239(11) Uani 1 d . .
N17 N 1.0375(3) 0.6578(2) 0.1780(3) 0.0271(11) Uani 1 d . .
N18 N 1.0946(3) 0.5883(2) 0.1650(3) 0.0270(12) Uani 1 d . .
N19 N 0.8604(3) 0.7072(2) 0.0671(3) 0.0243(11) Uani 1 d . .
N20 N 0.9589(3) 0.6654(2) 0.0284(3) 0.0245(11) Uani 1 d . .
N21 N 1.0558(3) 0.6203(2) -0.0076(3) 0.0288(12) Uani 1 d . .
N22 N 0.7947(3) 0.6408(2) 0.1847(3) 0.0253(11) Uani 1 d . .
N23 N 0.8577(3) 0.5998(2) 0.0856(3) 0.0252(11) Uani 1 d . .
N24 N 0.9291(3) 0.5597(2) -0.0046(3) 0.0267(12) Uani 1 d . .
C41 C 0.9031(4) 0.6844(2) 0.3764(4) 0.042(2) Uani 1 d . .
H41 H 0.8895(4) 0.7151(2) 0.3713(4) 0.050 Uiso 1 calc R .
C42 C 0.9178(5) 0.6678(3) 0.4539(5) 0.060(2) Uani 1 d . .
H42 H 0.9137(5) 0.6864(3) 0.5011(5) 0.073 Uiso 1 calc R .
C43 C 0.9390(5) 0.6228(3) 0.4607(4) 0.054(2) Uani 1 d . .
H43 H 0.9491(5) 0.6104(3) 0.5131(4) 0.065 Uiso 1 calc R .
C44 C 0.9452(4) 0.5966(2) 0.3923(4) 0.044(2) Uani 1 d . .
H44 H 0.9604(4) 0.5661(2) 0.3973(4) 0.053 Uiso 1 calc R .
C45 C 0.9290(4) 0.6147(2) 0.3131(4) 0.0284(15) Uani 1 d . .
C46 C 0.9342(4) 0.5455(2) 0.2340(4) 0.0287(14) Uani 1 d . .
C47 C 0.8976(4) 0.5163(2) 0.2887(4) 0.038(2) Uani 1 d . .
H47 H 0.8730(4) 0.5283(2) 0.3346(4) 0.045 Uiso 1 calc R .
C48 C 0.8978(4) 0.4704(2) 0.2747(5) 0.048(2) Uani 1 d . .
H48 H 0.8745(4) 0.4508(2) 0.3122(5) 0.058 Uiso 1 calc R .
C49 C 0.9321(4) 0.4524(2) 0.2059(5) 0.044(2) Uani 1 d . .
H49 H 0.9330(4) 0.4208(2) 0.1963(5) 0.053 Uiso 1 calc R .
C50 C 0.9644(4) 0.4820(2) 0.1524(5) 0.036(2) Uani 1 d . .
H50 H 0.9861(4) 0.4702(2) 0.1045(5) 0.043 Uiso 1 calc R .
C51 C 0.9759(4) 0.7716(2) 0.1921(4) 0.0333(15) Uani 1 d . .
H51 H 0.9315(4) 0.7864(2) 0.1987(4) 0.040 Uiso 1 calc R .
C52 C 1.0365(4) 0.7977(2) 0.1845(5) 0.040(2) Uani 1 d . .
H52 H 1.0338(4) 0.8297(2) 0.1864(5) 0.048 Uiso 1 calc R .
C53 C 1.1009(4) 0.7762(2) 0.1741(4) 0.038(2) Uani 1 d . .
H53 H 1.1431(4) 0.7934(2) 0.1673(4) 0.045 Uiso 1 calc R .
C54 C 1.1042(4) 0.7301(2) 0.1736(4) 0.033(2) Uani 1 d . .
H54 H 1.1487(4) 0.7155(2) 0.1668(4) 0.040 Uiso 1 calc R .
C55 C 1.0410(3) 0.7038(2) 0.1833(4) 0.0267(13) Uani 1 d . .
C56 C 1.0942(3) 0.6301(2) 0.2000(4) 0.0273(14) Uani 1 d . .
C57 C 1.1463(4) 0.6415(2) 0.2596(4) 0.043(2) Uani 1 d . .
H57 H 1.1463(4) 0.6705(2) 0.2842(4) 0.051 Uiso 1 calc R .
C58 C 1.1971(5) 0.6097(3) 0.2817(5) 0.060(2) Uani 1 d . .
H58 H 1.2329(5) 0.6171(3) 0.3204(5) 0.072 Uiso 1 calc R .
C59 C 1.1947(4) 0.5668(3) 0.2462(5) 0.046(2) Uani 1 d . .
H59 H 1.2283(4) 0.5444(3) 0.2611(5) 0.055 Uiso 1 calc R .
C60 C 1.1435(3) 0.5578(2) 0.1903(4) 0.0335(15) Uani 1 d . .
H60 H 1.1418(3) 0.5283(2) 0.1674(4) 0.040 Uiso 1 calc R .
C61 C 0.8016(3) 0.7326(2) 0.0475(4) 0.0311(15) Uani 1 d . .
H61 H 0.7699(3) 0.7409(2) 0.0902(4) 0.037 Uiso 1 calc R .
C62 C 0.7865(4) 0.7467(2) -0.0312(4) 0.043(2) Uani 1 d . .
H62 H 0.7470(4) 0.7657(2) -0.0416(4) 0.051 Uiso 1 calc R .
C63 C 0.8300(4) 0.7327(2) -0.0950(4) 0.041(2) Uani 1 d . .
H63 H 0.8196(4) 0.7411(2) -0.1498(4) 0.049 Uiso 1 calc R .
C64 C 0.8895(4) 0.7060(2) -0.0774(4) 0.035(2) Uani 1 d . .
H64 H 0.9198(4) 0.6962(2) -0.1205(4) 0.042 Uiso 1 calc R .
C65 C 0.9045(3) 0.6935(2) 0.0050(3) 0.0232(13) Uani 1 d . .
C66 C 1.0197(3) 0.6602(2) -0.0184(4) 0.0242(13) Uani 1 d . .
C67 C 1.0490(4) 0.6942(2) -0.0708(4) 0.034(2) Uani 1 d . .
H67 H 1.0265(4) 0.7227(2) -0.0751(4) 0.041 Uiso 1 calc R .
C68 C 1.1105(4) 0.6854(2) -0.1153(4) 0.040(2) Uani 1 d . .
H68 H 1.1292(4) 0.7074(2) -0.1516(4) 0.048 Uiso 1 calc R .
C69 C 1.1443(4) 0.6439(3) -0.1063(5) 0.042(2) Uani 1 d . .
H69 H 1.1850(4) 0.6367(3) -0.1381(5) 0.051 Uiso 1 calc R .
C70 C 1.1174(4) 0.6134(2) -0.0501(4) 0.037(2) Uani 1 d . .
H70 H 1.1431(4) 0.5864(2) -0.0405(4) 0.044 Uiso 1 calc R .
C71 C 0.7389(3) 0.6449(2) 0.2365(4) 0.0285(14) Uani 1 d . .
H71 H 0.7401(3) 0.6682(2) 0.2764(4) 0.034 Uiso 1 calc R .
C72 C 0.6807(4) 0.6171(2) 0.2343(4) 0.034(2) Uani 1 d . .
H72 H 0.6421(4) 0.6218(2) 0.2709(4) 0.041 Uiso 1 calc R .
C73 C 0.6788(4) 0.5818(2) 0.1775(4) 0.036(2) Uani 1 d . .
H73 H 0.6385(4) 0.5626(2) 0.1745(4) 0.043 Uiso 1 calc R .
C74 C 0.7355(3) 0.5751(2) 0.1260(4) 0.0308(15) Uani 1 d . .
H74 H 0.7352(3) 0.5507(2) 0.0883(4) 0.037 Uiso 1 calc R .
C75 C 0.7954(3) 0.6053(2) 0.1294(4) 0.0260(13) Uani 1 d . .
C76 C 0.8616(3) 0.5764(2) 0.0130(4) 0.0243(13) Uani 1 d . .
C77 C 0.8069(4) 0.5719(2) -0.0460(4) 0.033(2) Uani 1 d . .
H77 H 0.7613(4) 0.5842(2) -0.0350(4) 0.039 Uiso 1 calc R .
C78 C 0.8185(4) 0.5500(3) -0.1188(4) 0.043(2) Uani 1 d . .
H78 H 0.7811(4) 0.5470(3) -0.1575(4) 0.052 Uiso 1 calc R .
C79 C 0.8855(4) 0.5322(2) -0.1358(4) 0.042(2) Uani 1 d . .
H79 H 0.8943(4) 0.5161(2) -0.1852(4) 0.050 Uiso 1 calc R .
C80 C 0.9387(4) 0.5386(2) -0.0785(4) 0.032(2) Uani 1 d . .
H80 H 0.9849(4) 0.5277(2) -0.0911(4) 0.038 Uiso 1 calc R .
C81 C 0.8220(6) 0.3521(4) 0.0844(8) 0.081(3) Uani 1 d . .
H81 H 0.8202(6) 0.3225(4) 0.1068(8) 0.098 Uiso 1 calc R .
C82 C 0.7830(5) 0.3856(4) 0.1170(7) 0.078(3) Uani 1 d . .
H82 H 0.7540(5) 0.3793(4) 0.1633(7) 0.093 Uiso 1 calc R .
C83 C 0.7832(6) 0.4280(3) 0.0865(7) 0.074(3) Uani 1 d . .
H83 H 0.7543(6) 0.4506(3) 0.1107(7) 0.089 Uiso 1 calc R .
C84 C 0.8239(6) 0.4379(4) 0.0228(7) 0.069(3) Uani 1 d . .
H84 H 0.8237(6) 0.4679(4) 0.0025(7) 0.083 Uiso 1 calc R .
C85 C 0.8653(7) 0.4076(5) -0.0141(7) 0.092(4) Uani 1 d . .
H85 H 0.8939(7) 0.4160(5) -0.0595(7) 0.111 Uiso 1 calc R .
C86 C 0.8662(7) 0.3618(5) 0.0157(10) 0.110(5) Uani 1 d . .
H86 H 0.8947(7) 0.3393(5) -0.0093(10) 0.132 Uiso 1 calc R .
C87 C 0.4095(5) 0.5884(3) 0.0184(6) 0.059(2) Uani 1 d . .
H87 H 0.4529(5) 0.5763(3) -0.0018(6) 0.071 Uiso 1 calc R .
C88 C 0.3500(5) 0.5619(2) 0.0210(5) 0.048(2) Uani 1 d . .
H88 H 0.3525(5) 0.5315(2) 0.0027(5) 0.057 Uiso 1 calc R .
C89 C 0.2875(5) 0.5784(3) 0.0493(5) 0.058(2) Uani 1 d . .
H89 H 0.2467(5) 0.5596(3) 0.0499(5) 0.070 Uiso 1 calc R .
C90 C 0.2821(7) 0.6217(4) 0.0771(6) 0.080(3) Uani 1 d . .
H90 H 0.2382(7) 0.6330(4) 0.0974(6) 0.096 Uiso 1 calc R .
C91 C 0.3420(8) 0.6490(3) 0.0751(7) 0.085(4) Uani 1 d . .
H91 H 0.3394(8) 0.6792(3) 0.0942(7) 0.102 Uiso 1 calc R .
C92 C 0.4070(6) 0.6317(3) 0.0445(7) 0.075(3) Uani 1 d . .
H92 H 0.4481(6) 0.6503(3) 0.0423(7) 0.090 Uiso 1 calc R .

loop_
_atom_type_symbol
_atom_type_description
_atom_type_scat_dispersion_real
_atom_type_scat_dispersion_imag
_atom_type_scat_source
C C 0.0033 0.0016 'International Tables Vol C Tables 4.2.6.8 and 6.1.1.4'
H H 0.0000 0.0000 'International Tables Vol C Tables 4.2.6.8 and 6.1.1.4'
N N 0.0061 0.0033 'International Tables Vol C Tables 4.2.6.8 and 6.1.1.4'
Cr Cr 0.3209 0.6236 'International Tables Vol C Tables 4.2.6.8 and 6.1.1.4'
Cl Cl 0.1484 0.1585 'International Tables Vol C Tables 4.2.6.8 and 6.1.1.4'

loop_
_geom_angle_atom_site_label_1
_geom_angle_atom_site_label_2
_geom_angle_atom_site_label_3
_geom_angle
_geom_angle_site_symmetry_1
_geom_angle_site_symmetry_3
_geom_angle_publ_flag
N7 Cr1 N10 89.4(2) . . ?
N7 Cr1 N4 87.9(2) . . ?
N10 Cr1 N4 171.2(2) . . ?
N7 Cr1 N1 170.6(2) . . ?
N10 Cr1 N1 88.7(2) . . ?
N4 Cr1 N1 92.6(2) . . ?
N7 Cr1 Cr2 85.01(14) . . ?
N10 Cr1 Cr2 86.13(13) . . ?
N4 Cr1 Cr2 85.24(14) . . ?
N1 Cr1 Cr2 85.74(13) . . ?
N7 Cr1 Cl1 95.95(14) . . ?
N10 Cr1 Cl1 92.10(14) . . ?
N4 Cr1 Cl1 96.56(14) . . ?
N1 Cr1 Cl1 93.27(13) . . ?
Cr2 Cr1 Cl1 177.98(6) . . ?
N7 Cr1 Cr3 86.05(14) . . ?
N10 Cr1 Cr3 85.82(13) . . ?
N4 Cr1 Cr3 85.59(14) . . ?
N1 Cr1 Cr3 84.68(13) . . ?
Cr2 Cr1 Cr3 1.09(3) . . ?
Cl1 Cr1 Cr3 177.10(5) . . ?
N2 Cr2 N8 178.0(2) . . ?
N2 Cr2 N5 90.0(2) . . ?
N8 Cr2 N5 90.9(2) . . ?
N2 Cr2 N11 89.3(2) . . ?
N8 Cr2 N11 89.7(2) . . ?
N5 Cr2 N11 177.6(2) . . ?
N2 Cr2 Cr1 90.58(14) . . ?
N8 Cr2 Cr1 91.2(2) . . ?
N5 Cr2 Cr1 92.0(2) . . ?
N11 Cr2 Cr1 90.36(14) . . ?
N2 Cr2 Cr3 87.75(14) . . ?
N8 Cr2 Cr3 90.5(2) . . ?
N5 Cr2 Cr3 89.4(2) . . ?
N11 Cr2 Cr3 88.29(14) . . ?
Cr1 Cr2 Cr3 177.87(6) . . ?
N12 Cr3 N3 88.6(2) . . ?
N12 Cr3 N9 88.0(2) . . ?
N3 Cr3 N9 167.3(2) . . ?
N12 Cr3 N6 168.4(2) . . ?
N3 Cr3 N6 88.9(2) . . ?
N9 Cr3 N6 92.0(2) . . ?
N12 Cr3 Cr2 84.33(14) . . ?
N3 Cr3 Cr2 85.23(14) . . ?
N9 Cr3 Cr2 82.22(14) . . ?
N6 Cr3 Cr2 84.18(15) . . ?
N12 Cr3 Cl2 95.49(15) . . ?
N3 Cr3 Cl2 96.69(15) . . ?
N9 Cr3 Cl2 95.85(15) . . ?
N6 Cr3 Cl2 96.05(15) . . ?
Cr2 Cr3 Cl2 178.07(7) . . ?
N12 Cr3 Cr1 83.42(14) . . ?
N3 Cr3 Cr1 84.71(14) . . ?
N9 Cr3 Cr1 82.70(14) . . ?
N6 Cr3 Cr1 85.08(14) . . ?
Cr2 Cr3 Cr1 1.04(3) . . ?
Cl2 Cr3 Cr1 178.21(5) . . ?
C1 N1 C5 119.1(5) . . ?
C1 N1 Cr1 121.3(4) . . ?
C5 N1 Cr1 119.3(4) . . ?
C6 N2 C5 122.8(5) . . ?
C6 N2 Cr2 120.3(4) . . ?
C5 N2 Cr2 116.9(4) . . ?
C6 N3 C10 118.0(5) . . ?
C6 N3 Cr3 120.7(4) . . ?
C10 N3 Cr3 121.2(4) . . ?
C11 N4 C15 118.6(5) . . ?
C11 N4 Cr1 119.3(4) . . ?
C15 N4 Cr1 122.0(4) . . ?
C15 N5 C16 122.5(5) . . ?
C15 N5 Cr2 117.6(4) . . ?
C16 N5 Cr2 119.9(4) . . ?
C20 N6 C16 118.3(5) . . ?
C20 N6 Cr3 118.8(5) . . ?
C16 N6 Cr3 122.9(4) . . ?
C21 N7 C25 119.3(5) . . ?
C21 N7 Cr1 119.4(4) . . ?
C25 N7 Cr1 121.3(4) . . ?
C25 N8 C26 123.2(5) . . ?
C25 N8 Cr2 118.5(4) . . ?
C26 N8 Cr2 118.1(4) . . ?
C30 N9 C26 118.1(5) . . ?
C30 N9 Cr3 117.6(5) . . ?
C26 N9 Cr3 124.1(4) . . ?
C31 N10 C35 118.0(5) . . ?
C31 N10 Cr1 121.5(4) . . ?
C35 N10 Cr1 120.5(4) . . ?
C36 N11 C35 121.8(5) . . ?
C36 N11 Cr2 119.6(4) . . ?
C35 N11 Cr2 118.6(4) . . ?
C36 N12 C40 118.5(5) . . ?
C36 N12 Cr3 123.0(4) . . ?
C40 N12 Cr3 118.4(4) . . ?
N1 C1 C2 123.5(6) . . ?
C1 C2 C3 118.6(6) . . ?
C4 C3 C2 119.7(6) . . ?
C3 C4 C5 119.6(6) . . ?
N1 C5 N2 116.5(5) . . ?
N1 C5 C4 119.5(5) . . ?
N2 C5 C4 123.7(6) . . ?
N3 C6 N2 115.4(5) . . ?
N3 C6 C7 120.8(5) . . ?
N2 C6 C7 123.6(6) . . ?
C8 C7 C6 119.6(6) . . ?
C9 C8 C7 118.6(6) . . ?
C10 C9 C8 119.8(7) . . ?
N3 C10 C9 123.1(6) . . ?
N4 C11 C12 123.3(7) . . ?
C11 C12 C13 118.9(7) . . ?
C12 C13 C14 119.2(6) . . ?
C13 C14 C15 120.0(6) . . ?
N4 C15 N5 115.2(5) . . ?
N4 C15 C14 119.9(6) . . ?
N5 C15 C14 124.7(6) . . ?
N6 C16 N5 114.4(5) . . ?
N6 C16 C17 119.5(6) . . ?
N5 C16 C17 125.9(6) . . ?
C18 C17 C16 120.9(7) . . ?
C17 C18 C19 120.6(6) . . ?
C20 C19 C18 116.8(6) . . ?
N6 C20 C19 123.9(7) . . ?
N7 C21 C22 123.1(6) . . ?
C21 C22 C23 118.2(6) . . ?
C24 C23 C22 119.8(6) . . ?
C23 C24 C25 119.8(6) . . ?
N8 C25 N7 114.3(5) . . ?
N8 C25 C24 125.9(6) . . ?
N7 C25 C24 119.6(6) . . ?
N9 C26 N8 114.0(5) . . ?
N9 C26 C27 119.8(6) . . ?
N8 C26 C27 125.8(6) . . ?
C28 C27 C26 120.4(7) . . ?
C27 C28 C29 119.8(7) . . ?
C30 C29 C28 117.3(6) . . ?
N9 C30 C29 124.5(7) . . ?
N10 C31 C32 123.8(6) . . ?
C31 C32 C33 118.3(6) . . ?
C34 C33 C32 119.9(6) . . ?
C33 C34 C35 120.1(6) . . ?
N11 C35 N10 114.5(5) . . ?
N11 C35 C34 125.4(6) . . ?
N10 C35 C34 119.8(6) . . ?
N12 C36 N11 114.2(5) . . ?
N12 C36 C37 120.3(6) . . ?
N11 C36 C37 125.4(6) . . ?
C38 C37 C36 119.4(7) . . ?
C37 C38 C39 120.3(7) . . ?
C40 C39 C38 118.6(7) . . ?
C39 C40 N12 122.9(7) . . ?
N22 Cr4 N13 87.7(2) . . ?
N22 Cr4 N19 90.0(2) . . ?
N13 Cr4 N19 169.3(2) . . ?
N22 Cr4 N16 168.7(2) . . ?
N13 Cr4 N16 90.4(2) . . ?
N19 Cr4 N16 89.8(2) . . ?
N22 Cr4 Cr5 83.74(14) . . ?
N13 Cr4 Cr5 84.86(15) . . ?
N19 Cr4 Cr5 84.50(14) . . ?
N16 Cr4 Cr5 84.98(13) . . ?
N22 Cr4 Cl3 95.43(15) . . ?
N13 Cr4 Cl3 96.8(2) . . ?
N19 Cr4 Cl3 93.85(14) . . ?
N16 Cr4 Cl3 95.87(13) . . ?
Cr5 Cr4 Cl3 178.15(6) . . ?
N22 Cr4 Cr6 84.03(14) . . ?
N13 Cr4 Cr6 84.85(14) . . ?
N19 Cr4 Cr6 84.52(13) . . ?
N16 Cr4 Cr6 84.69(13) . . ?
Cr5 Cr4 Cr6 0.29(3) . . ?
Cl3 Cr4 Cr6 178.28(5) . . ?
N17 Cr5 N20 89.1(2) . . ?
N17 Cr5 N23 178.2(2) . . ?
N20 Cr5 N23 89.4(2) . . ?
N17 Cr5 N14 91.0(2) . . ?
N20 Cr5 N14 178.6(2) . . ?
N23 Cr5 N14 90.4(2) . . ?
N17 Cr5 Cr6 90.62(15) . . ?
N20 Cr5 Cr6 90.88(15) . . ?
N23 Cr5 Cr6 90.51(15) . . ?
N14 Cr5 Cr6 90.49(14) . . ?
N17 Cr5 Cr4 88.82(15) . . ?
N20 Cr5 Cr4 88.93(14) . . ?
N23 Cr5 Cr4 90.05(15) . . ?
N14 Cr5 Cr4 89.70(14) . . ?
Cr6 Cr5 Cr4 179.41(6) . . ?
N24 Cr6 N15 89.8(2) . . ?
N24 Cr6 N18 170.5(2) . . ?
N15 Cr6 N18 89.2(2) . . ?
N24 Cr6 N21 88.5(2) . . ?
N15 Cr6 N21 170.7(2) . . ?
N18 Cr6 N21 91.0(2) . . ?
N24 Cr6 Cr5 85.38(14) . . ?
N15 Cr6 Cr5 85.06(15) . . ?
N18 Cr6 Cr5 85.16(15) . . ?
N21 Cr6 Cr5 85.65(14) . . ?
N24 Cr6 Cl4 95.58(15) . . ?
N15 Cr6 Cl4 95.3(2) . . ?
N18 Cr6 Cl4 93.88(15) . . ?
N21 Cr6 Cl4 93.97(15) . . ?
Cr5 Cr6 Cl4 178.96(7) . . ?
N24 Cr6 Cr4 85.61(14) . . ?
N15 Cr6 Cr4 85.25(15) . . ?
N18 Cr6 Cr4 84.93(14) . . ?
N21 Cr6 Cr4 85.46(14) . . ?
Cr5 Cr6 Cr4 0.30(3) . . ?
Cl4 Cr6 Cr4 178.67(5) . . ?
C45 N13 C41 118.9(5) . . ?
C45 N13 Cr4 122.2(4) . . ?
C41 N13 Cr4 119.0(4) . . ?
C46 N14 C45 122.7(5) . . ?
C46 N14 Cr5 118.7(4) . . ?
C45 N14 Cr5 118.6(4) . . ?
C50 N15 C46 118.8(6) . . ?
C50 N15 Cr6 119.1(5) . . ?
C46 N15 Cr6 122.0(4) . . ?
C51 N16 C55 119.1(5) . . ?
C51 N16 Cr4 119.9(4) . . ?
C55 N16 Cr4 120.8(4) . . ?
C55 N17 C56 122.3(5) . . ?
C55 N17 Cr5 119.8(4) . . ?
C56 N17 Cr5 117.9(4) . . ?
C60 N18 C56 118.8(5) . . ?
C60 N18 Cr6 120.1(4) . . ?
C56 N18 Cr6 121.1(4) . . ?
C65 N19 C61 118.4(5) . . ?
C65 N19 Cr4 121.8(4) . . ?
C61 N19 Cr4 119.8(4) . . ?
C65 N20 C66 122.1(5) . . ?
C65 N20 Cr5 119.3(4) . . ?
C66 N20 Cr5 118.6(4) . . ?
C70 N21 C66 118.9(5) . . ?
C70 N21 Cr6 120.2(4) . . ?
C66 N21 Cr6 120.9(4) . . ?
C71 N22 C75 118.8(5) . . ?
C71 N22 Cr4 119.1(4) . . ?
C75 N22 Cr4 122.1(4) . . ?
C76 N23 C75 123.3(5) . . ?
C76 N23 Cr5 119.0(4) . . ?
C75 N23 Cr5 117.7(4) . . ?
C80 N24 C76 117.6(5) . . ?
C80 N24 Cr6 120.1(5) . . ?
C76 N24 Cr6 122.2(4) . . ?
N13 C41 C42 123.1(7) . . ?
C41 C42 C43 118.0(7) . . ?
C44 C43 C42 120.3(7) . . ?
C43 C44 C45 120.2(7) . . ?
N13 C45 N14 115.6(5) . . ?
N13 C45 C44 119.4(6) . . ?
N14 C45 C44 125.0(6) . . ?
N14 C46 N15 114.4(5) . . ?
N14 C46 C47 125.7(6) . . ?
N15 C46 C47 119.6(6) . . ?
C48 C47 C46 119.7(7) . . ?
C47 C48 C49 120.6(7) . . ?
C50 C49 C48 117.8(6) . . ?
N15 C50 C49 123.3(7) . . ?
N16 C51 C52 123.0(6) . . ?
C53 C52 C51 118.4(6) . . ?
C54 C53 C52 120.1(6) . . ?
C53 C54 C55 120.5(7) . . ?
N17 C55 N16 115.6(5) . . ?
N17 C55 C54 125.3(6) . . ?
N16 C55 C54 118.8(6) . . ?
N18 C56 N17 115.6(5) . . ?
N18 C56 C57 119.9(6) . . ?
N17 C56 C57 124.4(6) . . ?
C58 C57 C56 119.4(7) . . ?
C57 C58 C59 119.2(7) . . ?
C60 C59 C58 118.8(7) . . ?
C59 C60 N18 123.9(6) . . ?
C62 C61 N19 123.2(6) . . ?
C61 C62 C63 119.1(7) . . ?
C62 C63 C64 119.2(6) . . ?
C63 C64 C65 119.9(6) . . ?
N19 C65 N20 115.1(5) . . ?
N19 C65 C64 120.2(6) . . ?
N20 C65 C64 124.6(6) . . ?
N21 C66 N20 115.7(5) . . ?
N21 C66 C67 119.4(6) . . ?
N20 C66 C67 124.7(6) . . ?
C68 C67 C66 120.0(6) . . ?
C67 C68 C69 119.4(6) . . ?
C70 C69 C68 118.7(7) . . ?
N21 C70 C69 123.3(6) . . ?
N22 C71 C72 123.4(6) . . ?
C71 C72 C73 119.1(6) . . ?
C74 C73 C72 119.7(6) . . ?
C73 C74 C75 119.6(6) . . ?
N23 C75 N22 115.6(5) . . ?
N23 C75 C74 124.8(6) . . ?
N22 C75 C74 119.3(6) . . ?
N23 C76 N24 113.9(5) . . ?
N23 C76 C77 126.5(6) . . ?
N24 C76 C77 119.3(6) . . ?
C78 C77 C76 121.1(7) . . ?
C77 C78 C79 119.8(7) . . ?
C80 C79 C78 117.9(6) . . ?
N24 C80 C79 124.2(7) . . ?
C82 C81 C86 118.6(11) . . ?
C81 C82 C83 122.7(11) . . ?
C84 C83 C82 119.8(11) . . ?
C83 C84 C85 122.8(11) . . ?
C84 C85 C86 119.3(11) . . ?
C81 C86 C85 116.7(11) . . ?
C92 C87 C88 120.3(9) . . ?
C89 C88 C87 120.9(8) . . ?
C88 C89 C90 121.2(9) . . ?
C89 C90 C91 118.6(10) . . ?
C90 C91 C92 120.1(9) . . ?
C87 C92 C91 118.9(9) . . ?

loop_
_geom_bond_atom_site_label_1
_geom_bond_atom_site_label_2
_geom_bond_distance
_geom_bond_site_symmetry_2
_geom_bond_publ_flag
Cr1 N7 2.108(5) . ?
Cr1 N10 2.113(5) . ?
Cr1 N4 2.120(5) . ?
Cr1 N1 2.128(5) . ?
Cr1 Cr2 2.296(2) . ?
Cr1 Cl1 2.539(2) . ?
Cr1 Cr3 4.709(2) . ?
Cr2 N2 2.013(5) . ?
Cr2 N8 2.013(5) . ?
Cr2 N5 2.032(5) . ?
Cr2 N11 2.040(5) . ?
Cr2 Cr3 2.414(2) . ?
Cr3 N12 2.111(5) . ?
Cr3 N3 2.121(5) . ?
Cr3 N9 2.122(5) . ?
Cr3 N6 2.126(5) . ?
Cr3 Cl2 2.525(2) . ?
N1 C1 1.341(7) . ?
N1 C5 1.353(8) . ?
N2 C6 1.361(8) . ?
N2 C5 1.365(7) . ?
N3 C6 1.355(8) . ?
N3 C10 1.357(8) . ?
N4 C11 1.351(8) . ?
N4 C15 1.358(8) . ?
N5 C15 1.372(8) . ?
N5 C16 1.373(8) . ?
N6 C20 1.350(8) . ?
N6 C16 1.369(8) . ?
N7 C21 1.339(8) . ?
N7 C25 1.372(7) . ?
N8 C25 1.366(8) . ?
N8 C26 1.371(8) . ?
N9 C30 1.352(8) . ?
N9 C26 1.367(8) . ?
N10 C31 1.355(8) . ?
N10 C35 1.383(8) . ?
N11 C36 1.365(8) . ?
N11 C35 1.368(8) . ?
N12 C36 1.359(8) . ?
N12 C40 1.363(8) . ?
C1 C2 1.366(9) . ?
C2 C3 1.382(9) . ?
C3 C4 1.361(9) . ?
C4 C5 1.431(8) . ?
C6 C7 1.415(8) . ?
C7 C8 1.382(9) . ?
C8 C9 1.374(10) . ?
C9 C10 1.365(10) . ?
C11 C12 1.365(10) . ?
C12 C13 1.374(10) . ?
C13 C14 1.377(10) . ?
C14 C15 1.407(8) . ?
C16 C17 1.400(8) . ?
C17 C18 1.345(9) . ?
C18 C19 1.389(11) . ?
C19 C20 1.385(10) . ?
C21 C22 1.388(9) . ?
C22 C23 1.389(9) . ?
C23 C24 1.375(9) . ?
C24 C25 1.415(8) . ?
C26 C27 1.406(8) . ?
C27 C28 1.367(9) . ?
C28 C29 1.393(11) . ?
C29 C30 1.370(10) . ?
C31 C32 1.369(9) . ?
C32 C33 1.380(10) . ?
C33 C34 1.376(9) . ?
C34 C35 1.402(9) . ?
C36 C37 1.397(8) . ?
C37 C38 1.366(10) . ?
C38 C39 1.377(10) . ?
C39 C40 1.353(10) . ?
Cr4 N22 2.104(5) . ?
Cr4 N13 2.115(5) . ?
Cr4 N19 2.116(5) . ?
Cr4 N16 2.130(5) . ?
Cr4 Cr5 2.390(2) . ?
Cr4 Cl3 2.539(2) . ?
Cr4 Cr6 4.716(2) . ?
Cr5 N17 2.014(5) . ?
Cr5 N20 2.023(5) . ?
Cr5 N23 2.030(5) . ?
Cr5 N14 2.033(5) . ?
Cr5 Cr6 2.326(2) . ?
Cr6 N24 2.107(5) . ?
Cr6 N15 2.114(5) . ?
Cr6 N18 2.114(5) . ?
Cr6 N21 2.131(5) . ?
Cr6 Cl4 2.548(2) . ?
N13 C45 1.357(8) . ?
N13 C41 1.358(8) . ?
N14 C46 1.352(8) . ?
N14 C45 1.386(8) . ?
N15 C50 1.361(8) . ?
N15 C46 1.370(8) . ?
N16 C51 1.353(7) . ?
N16 C55 1.357(8) . ?
N17 C55 1.353(8) . ?
N17 C56 1.380(8) . ?
N18 C60 1.342(8) . ?
N18 C56 1.353(8) . ?
N19 C65 1.357(8) . ?
N19 C61 1.364(8) . ?
N20 C65 1.361(8) . ?
N20 C66 1.370(8) . ?
N21 C70 1.353(8) . ?
N21 C66 1.361(8) . ?
N22 C71 1.339(8) . ?
N22 C75 1.372(8) . ?
N23 C76 1.361(8) . ?
N23 C75 1.368(8) . ?
N24 C80 1.356(8) . ?
N24 C76 1.379(8) . ?
C41 C42 1.371(10) . ?
C42 C43 1.381(11) . ?
C43 C44 1.351(10) . ?
C44 C45 1.418(9) . ?
C46 C47 1.407(9) . ?
C47 C48 1.367(10) . ?
C48 C49 1.387(11) . ?
C49 C50 1.365(10) . ?
C51 C52 1.370(9) . ?
C52 C53 1.368(10) . ?
C53 C54 1.354(9) . ?
C54 C55 1.417(9) . ?
C56 C57 1.407(9) . ?
C57 C58 1.375(11) . ?
C58 C59 1.386(11) . ?
C59 C60 1.339(10) . ?
C61 C62 1.364(9) . ?
C62 C63 1.373(10) . ?
C63 C64 1.388(10) . ?
C64 C65 1.407(8) . ?
C66 C67 1.416(9) . ?
C67 C68 1.377(10) . ?
C68 C69 1.380(10) . ?
C69 C70 1.367(10) . ?
C71 C72 1.357(9) . ?
C72 C73 1.385(9) . ?
C73 C74 1.358(9) . ?
C74 C75 1.426(9) . ?
C76 C77 1.402(8) . ?
C77 C78 1.357(10) . ?
C78 C79 1.381(11) . ?
C79 C80 1.370(9) . ?
C81 C82 1.33(2) . ?
C81 C86 1.41(2) . ?
C82 C83 1.338(14) . ?
C83 C84 1.310(14) . ?
C84 C85 1.32(2) . ?
C85 C86 1.43(2) . ?
C87 C92 1.343(13) . ?
C87 C88 1.355(12) . ?
C88 C89 1.343(11) . ?
C89 C90 1.352(13) . ?
C90 C91 1.37(2) . ?
C91 C92 1.40(2) . ?
